data_7049195
loop_
_publ_author_name
'\<Skoch, Karel'
'Pauly, Christophe'
'Daniliuc, Constantin G.'
'Bergander, Klaus'
'Kehr, Gerald'
'Erker, Gerhard'

_publ_section_title
;
 Consecutive intermolecular 1,1-carboboration reactions of
 Me<sub>3</sub>Si-substituted alkynes with the
 halogeno-B(C<sub>6</sub>F<sub>5</sub>)<sub>2</sub> reagents.
;
_journal_issue 15
_journal_name_full 'Dalton transactions (Cambridge, England : 2003)'
_journal_page_first 4837
_journal_page_last 4845
_journal_paper_doi 10.1039/c9dt00413k
_journal_volume 48
_journal_year 2019
_chemical_formula_sum 'C23 H17 B Cl F10 N Si'
_chemical_formula_weight 571.73
_space_group_crystal_system monoclinic
_space_group_IT_number 15
_space_group_name_Hall '-C 2yc'
_space_group_name_H-M_alt 'C 1 2/c 1'
_symmetry_space_group_name_Hall '-C 2yc'
_symmetry_space_group_name_H-M 'C 1 2/c 1'
_atom_sites_solution_hydrogens geom
_audit_creation_method 'APEX3 v2016.1-0'
_audit_update_record
;
2019-01-22 deposited with the CCDC.    2019-02-28 downloaded from the CCDC.
;
_cell_angle_alpha 90
_cell_angle_beta 105.2940(10)
_cell_angle_gamma 90
_cell_formula_units_Z 8
_cell_length_a 27.7237(7)
_cell_length_b 8.5787(2)
_cell_length_c 21.3851(6)
_cell_measurement_reflns_used 9191
_cell_measurement_temperature 100.(2)
_cell_measurement_theta_max 66.5252
_cell_measurement_theta_min 4.2866
_cell_volume 4906.0(2)
_computing_cell_refinement 'SAINT V8.37A (Bruker AXS Inc., 2015)'
_computing_data_collection 'APEX3 v2016.1-0 (Bruker AXS Inc., 2016)'
_computing_data_reduction 'SAINT V8.37A (Bruker AXS Inc., 2015)'
_computing_molecular_graphics 'APEX3 v2016.1-0 (Bruker AXS Inc., 2016)'
_computing_publication_material 'APEX3 v2016.1-0 (Bruker AXS Inc., 2016)'
_computing_structure_refinement 'SHELXL-2014/7 (Sheldrick, 2014)'
_computing_structure_solution 'SHELXL-2014/7 (Sheldrick, 2014)'
_diffrn_ambient_temperature 100.(2)
_diffrn_detector_area_resol_mean 8.3333
_diffrn_measured_fraction_theta_full 0.985
_diffrn_measured_fraction_theta_max 0.985
_diffrn_measurement_device_type 'Kappa CCD APEXII'
_diffrn_measurement_method 'phi / omega scans'
_diffrn_radiation_monochromator graphite
_diffrn_radiation_type CuK\a
_diffrn_radiation_wavelength 1.54178
_diffrn_reflns_av_R_equivalents 0.0491
_diffrn_reflns_av_unetI/netI 0.0311
_diffrn_reflns_limit_h_max 32
_diffrn_reflns_limit_h_min -32
_diffrn_reflns_limit_k_max 10
_diffrn_reflns_limit_k_min -10
_diffrn_reflns_limit_l_max 25
_diffrn_reflns_limit_l_min -25
_diffrn_reflns_number 26439
_diffrn_reflns_theta_full 66.76
_diffrn_reflns_theta_max 66.76
_diffrn_reflns_theta_min 4.67
_diffrn_source 'fine-focus sealed tube'
_diffrn_source_type 'fine-focus sealed tube'
_exptl_absorpt_coefficient_mu 2.688
_exptl_absorpt_correction_T_max 0.85
_exptl_absorpt_correction_T_min 0.68
_exptl_absorpt_correction_type multi-scan
_exptl_absorpt_process_details
;
Bruker AXS (2014). SADABS, Version 2014/5, Bruker AXS Inc., Madison, Wisconsin,
USA.
;
_exptl_crystal_colour colourless
_exptl_crystal_density_diffrn 1.548
_exptl_crystal_density_method 'not measured'
_exptl_crystal_description plate
_exptl_crystal_F_000 2304
_exptl_crystal_size_max 0.200
_exptl_crystal_size_mid 0.100
_exptl_crystal_size_min 0.060
_refine_diff_density_max 0.267
_refine_diff_density_min -0.296
_refine_ls_extinction_method none
_refine_ls_goodness_of_fit_ref 1.059
_refine_ls_hydrogen_treatment constr
_refine_ls_matrix_type full
_refine_ls_number_parameters 338
_refine_ls_number_reflns 4292
_refine_ls_number_restraints 0
_refine_ls_restrained_S_all 1.059
_refine_ls_R_factor_all 0.0396
_refine_ls_R_factor_gt 0.0334
_refine_ls_shift/su_max 0.001
_refine_ls_shift/su_mean 0.000
_refine_ls_structure_factor_coef Fsqd
_refine_ls_weighting_details 'w=1/[\s^2^(Fo^2^)+(0.0431P)^2^+4.2970P] where P=(Fo^2^+2Fc^2^)/3'
_refine_ls_weighting_scheme calc
_refine_ls_wR_factor_gt 0.0832
_refine_ls_wR_factor_ref 0.0861
_reflns_number_gt 3736
_reflns_number_total 4292
_reflns_threshold_expression 'I > 2\s(I)'
_cod_data_source_file c9dt00413k2.cif
_cod_data_source_block erk9234
_cod_depositor_comments 'Adding full bibliography for 7049191--7049204.cif.'
_cod_database_code 7049195

loop_
_space_group_symop_operation_xyz
'x, y, z'
'-x, y, -z+1/2'
'x+1/2, y+1/2, z'
'-x+1/2, y+1/2, -z+1/2'
'-x, -y, -z'
'x, -y, z-1/2'
'-x+1/2, -y+1/2, -z'
'x+1/2, -y+1/2, z-1/2'

loop_
_atom_site_type_symbol
_atom_site_label
_atom_site_fract_x
_atom_site_fract_y
_atom_site_fract_z
_atom_site_U_iso_or_equiv
_atom_site_adp_type
_atom_site_calc_flag
_atom_site_refinement_flags_adp
_atom_site_refinement_flags_posn
_atom_site_occupancy
Cl Cl1 0.67188(2) 0.15336(5) 0.46637(2) 0.01881(12) Uani d . . 1
B B1 0.65919(8) 0.3057(2) 0.52499(10) 0.0160(4) Uani d . . 1
C C1 0.60437(7) 0.2775(2) 0.53673(9) 0.0156(4) Uani d . . 1
C C2 0.55975(7) 0.2745(2) 0.49119(9) 0.0170(4) Uani d . . 1
C C3 0.51097(7) 0.2522(2) 0.51092(10) 0.0214(4) Uani d . . 1
H H3A 0.5184 0.2418 0.5581 0.032 Uiso calc U R 1
H H3B 0.494 0.1578 0.4903 0.032 Uiso calc U R 1
H H3C 0.4892 0.3427 0.4969 0.032 Uiso calc U R 1
Si Si1 0.54478(2) 0.27608(6) 0.39854(2) 0.01835(13) Uani d . . 1
C C11 0.48238(8) 0.3733(3) 0.36774(10) 0.0287(5) Uani d . . 1
H H11A 0.4837 0.4782 0.3863 0.043 Uiso calc U R 1
H H11B 0.4567 0.312 0.3805 0.043 Uiso calc U R 1
H H11C 0.4741 0.3805 0.3204 0.043 Uiso calc U R 1
C C12 0.53934(8) 0.0666(2) 0.37314(10) 0.0246(4) Uani d . . 1
H H12A 0.5246 0.06 0.3262 0.037 Uiso calc U R 1
H H12B 0.518 0.0114 0.3958 0.037 Uiso calc U R 1
H H12C 0.5726 0.0189 0.3841 0.037 Uiso calc U R 1
C C13 0.58631(8) 0.3792(3) 0.35634(10) 0.0281(5) Uani d . . 1
H H13A 0.6199 0.3339 0.3696 0.042 Uiso calc U R 1
H H13B 0.588 0.49 0.3678 0.042 Uiso calc U R 1
H H13C 0.5729 0.3678 0.3094 0.042 Uiso calc U R 1
C C21 0.60488(7) 0.2481(2) 0.60634(9) 0.0173(4) Uani d . . 1
F F22 0.58145(4) -0.01604(13) 0.58566(5) 0.0256(3) Uani d . . 1
C C22 0.59401(7) 0.1028(2) 0.62821(9) 0.0200(4) Uani d . . 1
F F23 0.58393(5) -0.06766(15) 0.71068(6) 0.0340(3) Uani d . . 1
C C23 0.59472(7) 0.0740(2) 0.69182(10) 0.0245(4) Uani d . . 1
F F24 0.60718(5) 0.16815(17) 0.79864(6) 0.0377(3) Uani d . . 1
C C24 0.60688(7) 0.1932(3) 0.73661(10) 0.0262(5) Uani d . . 1
F F25 0.63113(5) 0.45309(15) 0.76110(6) 0.0341(3) Uani d . . 1
C C25 0.61905(7) 0.3379(3) 0.71756(10) 0.0241(4) Uani d . . 1
F F26 0.63008(4) 0.50576(13) 0.63652(5) 0.0233(3) Uani d . . 1
C C26 0.61802(7) 0.3630(2) 0.65363(9) 0.0193(4) Uani d . . 1
C C31 0.70511(7) 0.2934(2) 0.59138(9) 0.0163(4) Uani d . . 1
F F32 0.68993(4) 0.02231(12) 0.59925(5) 0.0231(3) Uani d . . 1
C C32 0.71657(7) 0.1515(2) 0.62329(9) 0.0185(4) Uani d . . 1
F F33 0.76246(5) -0.01229(14) 0.70686(6) 0.0309(3) Uani d . . 1
C C33 0.75393(7) 0.1303(2) 0.67982(10) 0.0225(4) Uani d . . 1
F F34 0.81766(5) 0.23938(16) 0.76407(6) 0.0384(3) Uani d . . 1
C C34 0.78214(8) 0.2556(3) 0.70845(10) 0.0266(5) Uani d . . 1
F F35 0.79932(5) 0.52419(15) 0.70612(6) 0.0344(3) Uani d . . 1
C C35 0.77255(7) 0.3988(2) 0.67914(10) 0.0239(4) Uani d . . 1
F F36 0.72822(4) 0.56318(12) 0.59914(5) 0.0233(3) Uani d . . 1
C C36 0.73492(7) 0.4157(2) 0.62279(9) 0.0189(4) Uani d . . 1
N N1 0.66293(6) 0.47100(17) 0.49096(7) 0.0156(3) Uani d . . 1
C C41 0.63277(7) 0.5908(2) 0.49614(9) 0.0194(4) Uani d . . 1
H H41 0.6073 0.5748 0.5177 0.023 Uiso calc U R 1
C C42 0.63788(8) 0.7359(2) 0.47098(10) 0.0234(4) Uani d . . 1
H H42 0.6164 0.8189 0.4755 0.028 Uiso calc U R 1
C C43 0.67465(8) 0.7592(2) 0.43903(10) 0.0228(4) Uani d . . 1
H H43 0.6783 0.8579 0.4207 0.027 Uiso calc U R 1
C C44 0.70593(8) 0.6373(2) 0.43417(9) 0.0215(4) Uani d . . 1
H H44 0.7315 0.6512 0.4126 0.026 Uiso calc U R 1
C C45 0.69960(7) 0.4955(2) 0.46090(9) 0.0185(4) Uani d . . 1
H H45 0.7216 0.4123 0.4582 0.022 Uiso calc U R 1

loop_
_atom_site_aniso_label
_atom_site_aniso_U_11
_atom_site_aniso_U_22
_atom_site_aniso_U_33
_atom_site_aniso_U_12
_atom_site_aniso_U_13
_atom_site_aniso_U_23
Cl1 0.0215(2) 0.0155(2) 0.0205(2) 0.00029(17) 0.00737(18) -0.00308(17)
B1 0.0186(10) 0.0133(10) 0.0167(10) 0.0009(8) 0.0056(8) -0.0015(8)
C1 0.0179(9) 0.0118(9) 0.0169(9) -0.0006(7) 0.0043(7) -0.0010(7)
C2 0.0191(9) 0.0140(9) 0.0182(9) -0.0006(7) 0.0053(8) -0.0012(7)
C3 0.0163(10) 0.0258(11) 0.0217(10) -0.0012(8) 0.0043(8) -0.0002(8)
Si1 0.0182(3) 0.0189(3) 0.0164(3) -0.0005(2) 0.0017(2) 0.0005(2)
C11 0.0263(11) 0.0300(12) 0.0251(11) 0.0051(9) -0.0015(9) -0.0008(9)
C12 0.0240(10) 0.0237(11) 0.0249(11) -0.0014(8) 0.0046(8) -0.0043(8)
C13 0.0319(11) 0.0325(12) 0.0174(10) -0.0090(10) 0.0021(9) 0.0022(8)
C21 0.0111(8) 0.0218(10) 0.0192(10) 0.0013(7) 0.0048(7) 0.0004(8)
F22 0.0293(6) 0.0212(6) 0.0243(6) -0.0074(5) 0.0034(5) -0.0002(5)
C22 0.0146(9) 0.0227(10) 0.0215(10) -0.0024(8) 0.0028(7) -0.0002(8)
F23 0.0341(7) 0.0372(7) 0.0292(7) -0.0084(6) 0.0058(5) 0.0148(6)
C23 0.0171(10) 0.0316(11) 0.0241(11) -0.0023(9) 0.0044(8) 0.0090(9)
F24 0.0350(7) 0.0629(9) 0.0166(6) -0.0051(6) 0.0090(5) 0.0050(6)
C24 0.0192(10) 0.0446(13) 0.0158(10) -0.0002(9) 0.0062(8) 0.0035(9)
F25 0.0343(7) 0.0456(8) 0.0239(6) -0.0042(6) 0.0105(5) -0.0159(6)
C25 0.0185(10) 0.0352(12) 0.0195(10) -0.0009(9) 0.0067(8) -0.0073(9)
F26 0.0253(6) 0.0194(6) 0.0267(6) -0.0028(5) 0.0094(5) -0.0053(5)
C26 0.0136(9) 0.0218(10) 0.0231(10) 0.0008(8) 0.0062(8) -0.0009(8)
C31 0.0147(9) 0.0189(9) 0.0169(9) 0.0007(7) 0.0071(7) -0.0007(7)
F32 0.0259(6) 0.0153(5) 0.0271(6) -0.0012(5) 0.0051(5) 0.0024(4)
C32 0.0163(9) 0.0192(10) 0.0216(10) 0.0005(8) 0.0077(8) -0.0013(8)
F33 0.0337(7) 0.0290(7) 0.0276(7) 0.0080(5) 0.0038(5) 0.0116(5)
C33 0.0227(10) 0.0228(10) 0.0222(10) 0.0063(8) 0.0065(8) 0.0059(8)
F34 0.0337(7) 0.0467(8) 0.0243(7) 0.0028(6) -0.0109(5) 0.0037(6)
C34 0.0213(10) 0.0370(12) 0.0188(10) 0.0040(9) 0.0008(8) 0.0023(9)
F35 0.0319(7) 0.0350(7) 0.0291(7) -0.0127(6) -0.0044(5) -0.0043(5)
C35 0.0210(10) 0.0284(11) 0.0209(10) -0.0064(9) 0.0031(8) -0.0048(8)
F36 0.0270(6) 0.0167(6) 0.0232(6) -0.0053(5) 0.0016(5) 0.0003(4)
C36 0.0186(9) 0.0196(10) 0.0199(10) -0.0002(8) 0.0078(8) 0.0019(8)
N1 0.0148(7) 0.0162(8) 0.0143(8) -0.0005(6) 0.0014(6) -0.0012(6)
C41 0.0189(9) 0.0187(10) 0.0204(10) 0.0009(8) 0.0048(8) -0.0011(8)
C42 0.0257(11) 0.0168(10) 0.0269(11) 0.0036(8) 0.0054(9) 0.0004(8)
C43 0.0309(11) 0.0156(10) 0.0208(10) -0.0029(8) 0.0049(9) 0.0012(8)
C44 0.0253(10) 0.0210(10) 0.0190(10) -0.0056(8) 0.0073(8) -0.0014(8)
C45 0.0186(9) 0.0174(9) 0.0196(10) -0.0004(8) 0.0055(8) -0.0013(7)

loop_
_atom_type_symbol
_atom_type_description
_atom_type_scat_dispersion_real
_atom_type_scat_dispersion_imag
_atom_type_scat_source
C C 0.0181 0.0091 'International Tables Vol C Tables 4.2.6.8 and 6.1.1.4'
H H 0.0000 0.0000 'International Tables Vol C Tables 4.2.6.8 and 6.1.1.4'
B B 0.0090 0.0039 'International Tables Vol C Tables 4.2.6.8 and 6.1.1.4'
N N 0.0311 0.0180 'International Tables Vol C Tables 4.2.6.8 and 6.1.1.4'
F F 0.0727 0.0534 'International Tables Vol C Tables 4.2.6.8 and 6.1.1.4'
Si Si 0.2541 0.3302 'International Tables Vol C Tables 4.2.6.8 and 6.1.1.4'
Cl Cl 0.3639 0.7018 'International Tables Vol C Tables 4.2.6.8 and 6.1.1.4'

loop_
_geom_angle_atom_site_label_1
_geom_angle_atom_site_label_2
_geom_angle_atom_site_label_3
_geom_angle
N1 B1 C1 112.07(15)
N1 B1 C31 108.66(15)
C1 B1 C31 113.65(15)
N1 B1 Cl1 105.15(12)
C1 B1 Cl1 110.03(13)
C31 B1 Cl1 106.80(13)
C2 C1 C21 118.34(16)
C2 C1 B1 127.25(17)
C21 C1 B1 114.39(15)
C1 C2 C3 120.57(17)
C1 C2 Si1 130.53(15)
C3 C2 Si1 108.66(13)
C2 C3 H3A 109.5
C2 C3 H3B 109.5
H3A C3 H3B 109.5
C2 C3 H3C 109.5
H3A C3 H3C 109.5
H3B C3 H3C 109.5
C13 Si1 C12 109.14(10)
C13 Si1 C11 104.43(10)
C12 Si1 C11 109.18(10)
C13 Si1 C2 120.79(9)
C12 Si1 C2 105.82(9)
C11 Si1 C2 107.13(9)
Si1 C11 H11A 109.5
Si1 C11 H11B 109.5
H11A C11 H11B 109.5
Si1 C11 H11C 109.5
H11A C11 H11C 109.5
H11B C11 H11C 109.5
Si1 C12 H12A 109.5
Si1 C12 H12B 109.5
H12A C12 H12B 109.5
Si1 C12 H12C 109.5
H12A C12 H12C 109.5
H12B C12 H12C 109.5
Si1 C13 H13A 109.5
Si1 C13 H13B 109.5
H13A C13 H13B 109.5
Si1 C13 H13C 109.5
H13A C13 H13C 109.5
H13B C13 H13C 109.5
C26 C21 C22 115.40(17)
C26 C21 C1 122.15(17)
C22 C21 C1 122.41(17)
F22 C22 C23 117.67(18)
F22 C22 C21 119.34(17)
C23 C22 C21 122.98(19)
F23 C23 C22 120.93(19)
F23 C23 C24 119.74(18)
C22 C23 C24 119.33(19)
F24 C24 C25 119.93(19)
F24 C24 C23 120.28(19)
C25 C24 C23 119.79(18)
F25 C25 C24 119.73(18)
F25 C25 C26 120.77(19)
C24 C25 C26 119.49(19)
F26 C26 C25 118.07(17)
F26 C26 C21 118.94(17)
C25 C26 C21 122.98(18)
C32 C31 C36 113.12(17)
C32 C31 B1 120.36(16)
C36 C31 B1 126.48(17)
F32 C32 C33 115.60(17)
F32 C32 C31 119.89(17)
C33 C32 C31 124.51(18)
F33 C33 C34 120.29(18)
F33 C33 C32 120.10(18)
C34 C33 C32 119.61(18)
F34 C34 C35 120.55(19)
F34 C34 C33 120.91(19)
C35 C34 C33 118.53(18)
F35 C35 C34 120.03(18)
F35 C35 C36 119.69(18)
C34 C35 C36 120.27(19)
F36 C36 C35 114.92(17)
F36 C36 C31 121.13(17)
C35 C36 C31 123.95(18)
C41 N1 C45 118.70(16)
C41 N1 B1 121.28(15)
C45 N1 B1 119.80(15)
N1 C41 C42 121.78(18)
N1 C41 H41 119.1
C42 C41 H41 119.1
C41 C42 C43 119.24(18)
C41 C42 H42 120.4
C43 C42 H42 120.4
C44 C43 C42 119.17(18)
C44 C43 H43 120.4
C42 C43 H43 120.4
C45 C44 C43 119.17(18)
C45 C44 H44 120.4
C43 C44 H44 120.4
N1 C45 C44 121.91(18)
N1 C45 H45 119.0
C44 C45 H45 119.0

loop_
_geom_bond_atom_site_label_1
_geom_bond_atom_site_label_2
_geom_bond_distance
Cl1 B1 1.907(2)
B1 N1 1.610(2)
B1 C1 1.622(3)
B1 C31 1.641(3)
C1 C2 1.358(3)
C1 C21 1.506(3)
C2 C3 1.531(3)
C2 Si1 1.9142(19)
C3 H3A 0.98
C3 H3B 0.98
C3 H3C 0.98
Si1 C13 1.863(2)
Si1 C12 1.872(2)
Si1 C11 1.877(2)
C11 H11A 0.98
C11 H11B 0.98
C11 H11C 0.98
C12 H12A 0.98
C12 H12B 0.98
C12 H12C 0.98
C13 H13A 0.98
C13 H13B 0.98
C13 H13C 0.98
C21 C26 1.390(3)
C21 C22 1.392(3)
F22 C22 1.349(2)
C22 C23 1.378(3)
F23 C23 1.339(2)
C23 C24 1.380(3)
F24 C24 1.342(2)
C24 C25 1.377(3)
F25 C25 1.338(2)
C25 C26 1.377(3)
F26 C26 1.345(2)
C31 C32 1.390(3)
C31 C36 1.393(3)
F32 C32 1.356(2)
C32 C33 1.381(3)
F33 C33 1.347(2)
C33 C34 1.375(3)
F34 C34 1.336(2)
C34 C35 1.373(3)
F35 C35 1.347(2)
C35 C36 1.378(3)
F36 C36 1.357(2)
N1 C41 1.348(2)
N1 C45 1.355(2)
C41 C42 1.378(3)
C41 H41 0.95
C42 C43 1.383(3)
C42 H42 0.95
C43 C44 1.380(3)
C43 H43 0.95
C44 C45 1.375(3)
C44 H44 0.95
C45 H45 0.95

loop_
_geom_torsion_atom_site_label_1
_geom_torsion_atom_site_label_2
_geom_torsion_atom_site_label_3
_geom_torsion_atom_site_label_4
_geom_torsion
N1 B1 C1 C2 59.0(2)
C31 B1 C1 C2 -177.30(17)
Cl1 B1 C1 C2 -57.6(2)
N1 B1 C1 C21 -122.59(17)
C31 B1 C1 C21 1.1(2)
Cl1 B1 C1 C21 120.79(15)
C21 C1 C2 C3 3.9(3)
B1 C1 C2 C3 -177.77(17)
C21 C1 C2 Si1 -169.87(14)
B1 C1 C2 Si1 8.5(3)
C2 C1 C21 C26 -113.5(2)
B1 C1 C21 C26 68.0(2)
C2 C1 C21 C22 68.9(2)
B1 C1 C21 C22 -109.65(19)
C26 C21 C22 F22 -179.26(16)
C1 C21 C22 F22 -1.5(3)
C26 C21 C22 C23 1.7(3)
C1 C21 C22 C23 179.48(18)
F22 C22 C23 F23 0.8(3)
C21 C22 C23 F23 179.90(17)
F22 C22 C23 C24 -179.32(17)
C21 C22 C23 C24 -0.3(3)
F23 C23 C24 F24 -1.0(3)
C22 C23 C24 F24 179.17(18)
F23 C23 C24 C25 178.57(18)
C22 C23 C24 C25 -1.3(3)
F24 C24 C25 F25 0.0(3)
C23 C24 C25 F25 -179.59(18)
F24 C24 C25 C26 -179.19(17)
C23 C24 C25 C26 1.2(3)
F25 C25 C26 F26 0.8(3)
C24 C25 C26 F26 179.96(17)
F25 C25 C26 C21 -178.85(17)
C24 C25 C26 C21 0.3(3)
C22 C21 C26 F26 178.63(16)
C1 C21 C26 F26 0.8(3)
C22 C21 C26 C25 -1.7(3)
C1 C21 C26 C25 -179.51(17)
N1 B1 C31 C32 -167.33(16)
C1 B1 C31 C32 67.2(2)
Cl1 B1 C31 C32 -54.4(2)
N1 B1 C31 C36 14.9(2)
C1 B1 C31 C36 -110.6(2)
Cl1 B1 C31 C36 127.83(17)
C36 C31 C32 F32 178.54(16)
B1 C31 C32 F32 0.5(3)
C36 C31 C32 C33 -0.9(3)
B1 C31 C32 C33 -178.97(18)
F32 C32 C33 F33 1.1(3)
C31 C32 C33 F33 -179.47(17)
F32 C32 C33 C34 -178.59(17)
C31 C32 C33 C34 0.9(3)
F33 C33 C34 F34 -1.4(3)
C32 C33 C34 F34 178.22(18)
F33 C33 C34 C35 179.52(18)
C32 C33 C34 C35 -0.8(3)
F34 C34 C35 F35 0.6(3)
C33 C34 C35 F35 179.64(18)
F34 C34 C35 C36 -178.14(18)
C33 C34 C35 C36 0.9(3)
F35 C35 C36 F36 -0.2(3)
C34 C35 C36 F36 178.58(17)
F35 C35 C36 C31 -179.78(17)
C34 C35 C36 C31 -1.0(3)
C32 C31 C36 F36 -178.62(16)
B1 C31 C36 F36 -0.7(3)
C32 C31 C36 C35 1.0(3)
B1 C31 C36 C35 178.92(18)
C1 B1 N1 C41 24.4(2)
C31 B1 N1 C41 -102.00(19)
Cl1 B1 N1 C41 143.95(14)
C1 B1 N1 C45 -161.03(16)
C31 B1 N1 C45 72.5(2)
Cl1 B1 N1 C45 -41.50(19)
C45 N1 C41 C42 0.9(3)
B1 N1 C41 C42 175.52(17)
N1 C41 C42 C43 0.6(3)
C41 C42 C43 C44 -1.2(3)
C42 C43 C44 C45 0.3(3)
C41 N1 C45 C44 -1.8(3)
B1 N1 C45 C44 -176.49(17)
C43 C44 C45 N1 1.2(3)
